data_7151188
loop_
_publ_author_name
'Hermet, Jean-Paul R'
'Viterisi, Aur\'elien'
'Wright, Jonathan M.'
'McGrath, Matthew J.'
'O'Brien, Peter'
'Whitwood, Adrian C.'
'Gilday, John'

_publ_section_title
;
 Stereocontrolled synthesis and alkylation of cyclic beta-amino esters:
 asymmetric synthesis of a (-)-sparteine surrogate.
;
_journal_issue 22
_journal_name_full 'Organic &amp; biomolecular chemistry'
_journal_page_first 3614
_journal_page_last 3622
_journal_paper_doi 10.1039/b712503h
_journal_volume 5
_journal_year 2007
_chemical_absolute_configuration syn
_chemical_formula_moiety 'C24 H31 N O2'
_chemical_formula_sum 'C24 H31 N O2'
_chemical_formula_weight 365.50
_chemical_name_common
;(2S)-3-phenyl-2-((2S)-1-((1S)-1-phenylethyl)piperidin-2-
yl)propionate
;
_chemical_name_systematic
;
?
;
_space_group_IT_number 4
_symmetry_cell_setting monoclinic
_symmetry_space_group_name_Hall 'P 2yb'
_symmetry_space_group_name_H-M 'P 1 21 1'
_atom_sites_solution_hydrogens geom
_atom_sites_solution_primary direct
_atom_sites_solution_secondary difmap
_audit_creation_method SHELXL-97
_cell_angle_alpha 90.00
_cell_angle_beta 93.341(2)
_cell_angle_gamma 90.00
_cell_formula_units_Z 2
_cell_length_a 7.7573(6)
_cell_length_b 6.5351(5)
_cell_length_c 20.5605(15)
_cell_measurement_reflns_used 2571
_cell_measurement_temperature 115(2)
_cell_measurement_theta_max 27.32
_cell_measurement_theta_min 2.76
_cell_volume 1040.54(14)
_computing_cell_refinement 'Bruker SMART'
_computing_data_collection 'Bruker SMART'
_computing_data_reduction 'Bruker SAINT'
_computing_molecular_graphics 'Bruker SHELXTL'
_computing_publication_material 'Bruker SHELXTL'
_computing_structure_refinement 'SHELXL-97 (Sheldrick, 1997)'
_computing_structure_solution 'SHELXS-97 (Sheldrick, 1990)'
_diffrn_ambient_temperature 115(2)
_diffrn_measured_fraction_theta_full 0.995
_diffrn_measured_fraction_theta_max 0.995
_diffrn_measurement_device_type 'CCD area detector'
_diffrn_measurement_method 'phi and omega scans'
_diffrn_radiation_monochromator graphite
_diffrn_radiation_source 'fine-focus sealed tube'
_diffrn_radiation_type MoK\a
_diffrn_radiation_wavelength 0.71073
_diffrn_reflns_av_R_equivalents 0.0193
_diffrn_reflns_av_sigmaI/netI 0.0410
_diffrn_reflns_limit_h_max 9
_diffrn_reflns_limit_h_min -10
_diffrn_reflns_limit_k_max 8
_diffrn_reflns_limit_k_min -8
_diffrn_reflns_limit_l_max 26
_diffrn_reflns_limit_l_min -24
_diffrn_reflns_number 7226
_diffrn_reflns_theta_full 27.55
_diffrn_reflns_theta_max 27.55
_diffrn_reflns_theta_min 0.99
_exptl_absorpt_coefficient_mu 0.073
_exptl_absorpt_correction_T_max 1.000
_exptl_absorpt_correction_T_min 0.885
_exptl_absorpt_correction_type multi-scan
_exptl_absorpt_process_details 'SADABS V2.03; (Sheldrick)'
_exptl_crystal_colour colourless
_exptl_crystal_density_diffrn 1.167
_exptl_crystal_density_meas 0
_exptl_crystal_density_method 'not measured'
_exptl_crystal_description block
_exptl_crystal_F_000 396
_exptl_crystal_size_max 0.24
_exptl_crystal_size_mid 0.15
_exptl_crystal_size_min 0.14
_refine_diff_density_max 0.214
_refine_diff_density_min -0.148
_refine_diff_density_rms 0.033
_refine_ls_abs_structure_details 'Flack H D (1983), Acta Cryst. A39, 876-881'
_refine_ls_abs_structure_Flack 0.6(11)
_refine_ls_extinction_method none
_refine_ls_goodness_of_fit_ref 1.026
_refine_ls_hydrogen_treatment mixed
_refine_ls_matrix_type full
_refine_ls_number_parameters 246
_refine_ls_number_reflns 4564
_refine_ls_number_restraints 1
_refine_ls_restrained_S_all 1.026
_refine_ls_R_factor_all 0.0431
_refine_ls_R_factor_gt 0.0373
_refine_ls_shift/su_max 0.000
_refine_ls_shift/su_mean 0.000
_refine_ls_structure_factor_coef Fsqd
_refine_ls_weighting_details 'calc w=1/[\s^2^(Fo^2^)+(0.0328P)^2^+0.2162P] where P=(Fo^2^+2Fc^2^)/3'
_refine_ls_weighting_scheme calc
_refine_ls_wR_factor_gt 0.0846
_refine_ls_wR_factor_ref 0.0889
_reflns_number_gt 4140
_reflns_number_total 4564
_reflns_threshold_expression >2sigma(I)
_cod_data_source_file b712503h.txt
_cod_data_source_block pob0401m
_cod_depositor_comments
;
The following automatic conversions were performed:
'_symmetry_cell_setting' value 'Monoclinic' changed to 'monoclinic'
according to '/home/saulius/struct/CIF-dictionaries/cif_core.dic'
dictionary named 'cif_core.dic' version 2.4.1 from 2010-06-29.

Automatic conversion script
Id: cif_fix_enum 1527 2010-12-29 10:47:43Z saulius 
;
_cod_original_sg_symbol_H-M P2(1)
_cod_database_code 7151188

loop_
_symmetry_equiv_pos_as_xyz
'x, y, z'
'-x, y+1/2, -z'

loop_
_atom_site_label
_atom_site_type_symbol
_atom_site_fract_x
_atom_site_fract_y
_atom_site_fract_z
_atom_site_U_iso_or_equiv
_atom_site_adp_type
_atom_site_occupancy
_atom_site_symmetry_multiplicity
_atom_site_calc_flag
_atom_site_refinement_flags
_atom_site_disorder_assembly
_atom_site_disorder_group
C1 C -0.04208(19) 0.9268(3) 0.77248(7) 0.0234(3) Uani 1 1 d . . .
N1 N 0.25636(15) 1.06173(19) 0.72209(6) 0.0181(3) Uani 1 1 d . . .
O1 O -0.14917(14) 1.0585(2) 0.76348(6) 0.0330(3) Uani 1 1 d . . .
C2 C 0.11541(19) 0.9392(2) 0.81914(7) 0.0206(3) Uani 1 1 d . . .
H2 H 0.1163 1.0754 0.8414 0.025 Uiso 1 1 calc R . .
O2 O -0.04680(13) 0.74537(19) 0.74192(5) 0.0281(3) Uani 1 1 d . . .
C3 C 0.27722(18) 0.9227(2) 0.77891(7) 0.0188(3) Uani 1 1 d . . .
H3 H 0.2799 0.7800 0.7614 0.023 Uiso 1 1 calc R . .
C4 C 0.44778(19) 0.9565(2) 0.81881(7) 0.0224(3) Uani 1 1 d . . .
H4A H 0.4502 0.8683 0.8580 0.027 Uiso 1 1 calc R . .
H4B H 0.5447 0.9149 0.7925 0.027 Uiso 1 1 calc R . .
C5 C 0.4731(2) 1.1778(3) 0.83979(8) 0.0271(3) Uani 1 1 d . . .
H5A H 0.5906 1.1955 0.8605 0.033 Uiso 1 1 calc R . .
H5B H 0.3887 1.2130 0.8724 0.033 Uiso 1 1 calc R . .
C6 C 0.4489(2) 1.3214(2) 0.78129(8) 0.0262(3) Uani 1 1 d . . .
H6A H 0.5453 1.3029 0.7524 0.031 Uiso 1 1 calc R . .
H6B H 0.4503 1.4651 0.7965 0.031 Uiso 1 1 calc R . .
C7 C 0.27732(19) 1.2770(2) 0.74330(7) 0.0212(3) Uani 1 1 d . . .
H7A H 0.1815 1.3128 0.7710 0.025 Uiso 1 1 calc R . .
H7B H 0.2680 1.3663 0.7044 0.025 Uiso 1 1 calc R . .
C8 C 0.37025(19) 1.0105(2) 0.66923(7) 0.0197(3) Uani 1 1 d . . .
H8 H 0.4928 1.0344 0.6852 0.024 Uiso 1 1 calc R . .
C9 C 0.3509(2) 0.7870(2) 0.64747(7) 0.0255(3) Uani 1 1 d . . .
H9A H 0.2282 0.7550 0.6389 0.038 Uiso 1 1 calc R . .
H9B H 0.3999 0.6971 0.6819 0.038 Uiso 1 1 calc R . .
H9C H 0.4121 0.7660 0.6076 0.038 Uiso 1 1 calc R . .
C10 C 0.11533(19) 0.7697(3) 0.87128(7) 0.0258(3) Uani 1 1 d . . .
H10A H 0.1318 0.6359 0.8499 0.031 Uiso 1 1 calc R . .
H10B H 0.2148 0.7916 0.9029 0.031 Uiso 1 1 calc R . .
C11 C -0.04770(19) 0.7607(3) 0.90800(7) 0.0229(3) Uani 1 1 d . . .
C12 C -0.1658(2) 0.6036(3) 0.89784(7) 0.0276(3) Uani 1 1 d . . .
H12 H -0.1460 0.5010 0.8664 0.033 Uiso 1 1 calc R . .
C13 C -0.3131(2) 0.5942(3) 0.93308(8) 0.0303(4) Uani 1 1 d . . .
H13 H -0.3929 0.4853 0.9256 0.036 Uiso 1 1 calc R . .
C14 C -0.3438(2) 0.7417(3) 0.97864(7) 0.0299(4) Uani 1 1 d . . .
H14 H -0.4442 0.7345 1.0029 0.036 Uiso 1 1 calc R . .
C15 C -0.2281(2) 0.9001(3) 0.98895(8) 0.0334(4) Uani 1 1 d . . .
H15 H -0.2494 1.0030 1.0201 0.040 Uiso 1 1 calc R . .
C16 C -0.0805(2) 0.9097(3) 0.95395(8) 0.0298(4) Uani 1 1 d . . .
H16 H -0.0013 1.0192 0.9615 0.036 Uiso 1 1 calc R . .
C17 C 0.3291(2) 1.1479(2) 0.61091(7) 0.0222(3) Uani 1 1 d . . .
C18 C 0.4598(2) 1.2580(3) 0.58389(7) 0.0261(3) Uani 1 1 d . . .
H18 H 0.5738 1.2516 0.6034 0.031 Uiso 1 1 calc R . .
C19 C 0.4269(3) 1.3772(3) 0.52891(8) 0.0333(4) Uani 1 1 d . . .
H19 H 0.5181 1.4514 0.5109 0.040 Uiso 1 1 calc R . .
C20 C 0.2629(3) 1.3883(3) 0.50042(8) 0.0400(5) Uani 1 1 d . . .
H20 H 0.2404 1.4699 0.4627 0.048 Uiso 1 1 calc R . .
C21 C 0.1302(3) 1.2802(3) 0.52681(9) 0.0409(5) Uani 1 1 d . . .
H21 H 0.0164 1.2879 0.5072 0.049 Uiso 1 1 calc R . .
C22 C 0.1634(2) 1.1602(3) 0.58207(8) 0.0316(4) Uani 1 1 d . . .
H22 H 0.0721 1.0864 0.6001 0.038 Uiso 1 1 calc R . .
C23 C -0.1838(2) 0.7192(3) 0.69171(9) 0.0394(4) Uani 1 1 d . . .
H23A H -0.1899 0.8397 0.6625 0.047 Uiso 1 1 calc R . .
H23B H -0.2963 0.7040 0.7116 0.047 Uiso 1 1 calc R . .
C24 C -0.1435(3) 0.5306(3) 0.65414(10) 0.0463(5) Uani 1 1 d . . .
H24A H -0.1453 0.4112 0.6829 0.069 Uiso 1 1 calc R . .
H24B H -0.0287 0.5440 0.6370 0.069 Uiso 1 1 calc R . .
H24C H -0.2300 0.5133 0.6179 0.069 Uiso 1 1 calc R . .

loop_
_atom_site_aniso_label
_atom_site_aniso_U_11
_atom_site_aniso_U_22
_atom_site_aniso_U_33
_atom_site_aniso_U_23
_atom_site_aniso_U_13
_atom_site_aniso_U_12
C1 0.0192(7) 0.0295(9) 0.0225(7) 0.0062(7) 0.0079(6) -0.0006(6)
N1 0.0211(6) 0.0168(6) 0.0167(6) 0.0012(5) 0.0037(5) 0.0009(5)
O1 0.0226(6) 0.0363(7) 0.0403(7) 0.0063(6) 0.0043(5) 0.0067(5)
C2 0.0222(7) 0.0201(8) 0.0198(7) 0.0025(6) 0.0042(6) 0.0005(6)
O2 0.0228(5) 0.0313(6) 0.0299(6) -0.0016(5) -0.0011(4) -0.0009(5)
C3 0.0203(7) 0.0169(7) 0.0193(7) 0.0014(6) 0.0026(5) 0.0008(6)
C4 0.0199(7) 0.0258(8) 0.0216(7) 0.0040(6) 0.0008(6) 0.0008(6)
C5 0.0254(8) 0.0327(9) 0.0229(7) -0.0042(7) -0.0015(6) -0.0014(7)
C6 0.0308(8) 0.0203(8) 0.0278(8) -0.0055(6) 0.0039(7) -0.0038(6)
C7 0.0268(7) 0.0166(7) 0.0207(7) 0.0011(6) 0.0047(6) 0.0023(6)
C8 0.0200(7) 0.0199(8) 0.0196(7) -0.0009(6) 0.0042(5) -0.0018(6)
C9 0.0327(8) 0.0202(8) 0.0242(7) -0.0020(6) 0.0066(6) -0.0024(6)
C10 0.0257(8) 0.0291(9) 0.0230(7) 0.0073(7) 0.0062(6) 0.0015(7)
C11 0.0244(7) 0.0274(8) 0.0171(6) 0.0055(6) 0.0033(5) -0.0003(7)
C12 0.0365(9) 0.0249(9) 0.0220(7) -0.0017(6) 0.0057(7) -0.0028(7)
C13 0.0317(8) 0.0338(9) 0.0258(8) 0.0011(7) 0.0038(6) -0.0108(7)
C14 0.0238(8) 0.0441(10) 0.0221(7) 0.0011(7) 0.0042(6) -0.0031(7)
C15 0.0355(9) 0.0389(10) 0.0263(8) -0.0094(8) 0.0071(7) -0.0015(8)
C16 0.0308(9) 0.0323(9) 0.0266(8) -0.0043(7) 0.0039(7) -0.0085(7)
C17 0.0310(8) 0.0176(7) 0.0184(7) -0.0027(6) 0.0047(6) -0.0010(6)
C18 0.0348(8) 0.0206(8) 0.0236(7) -0.0033(7) 0.0085(6) -0.0027(7)
C19 0.0538(11) 0.0227(9) 0.0247(8) 0.0001(7) 0.0145(8) -0.0043(8)
C20 0.0705(14) 0.0292(10) 0.0205(8) 0.0045(7) 0.0045(8) 0.0026(9)
C21 0.0466(11) 0.0447(12) 0.0302(9) 0.0027(9) -0.0082(8) 0.0026(9)
C22 0.0339(9) 0.0341(10) 0.0266(8) 0.0044(7) -0.0002(7) -0.0042(7)
C23 0.0269(9) 0.0492(13) 0.0410(10) -0.0009(9) -0.0074(7) -0.0043(8)
C24 0.0410(11) 0.0511(13) 0.0455(11) -0.0082(10) -0.0089(9) -0.0131(9)

loop_
_atom_type_symbol
_atom_type_description
_atom_type_scat_dispersion_real
_atom_type_scat_dispersion_imag
_atom_type_scat_source
C C 0.0033 0.0016 'International Tables Vol C Tables 4.2.6.8 and 6.1.1.4'
H H 0.0000 0.0000 'International Tables Vol C Tables 4.2.6.8 and 6.1.1.4'
N N 0.0061 0.0033 'International Tables Vol C Tables 4.2.6.8 and 6.1.1.4'
O O 0.0106 0.0060 'International Tables Vol C Tables 4.2.6.8 and 6.1.1.4'

loop_
_geom_angle_atom_site_label_1
_geom_angle_atom_site_label_2
_geom_angle_atom_site_label_3
_geom_angle
_geom_angle_site_symmetry_1
_geom_angle_site_symmetry_3
_geom_angle_publ_flag
O1 C1 O2 124.11(15) . . ?
O1 C1 C2 125.77(15) . . ?
O2 C1 C2 110.12(13) . . ?
C8 N1 C7 111.84(11) . . ?
C8 N1 C3 113.48(11) . . ?
C7 N1 C3 110.22(11) . . ?
C1 C2 C10 111.71(13) . . ?
C1 C2 C3 107.93(11) . . ?
C10 C2 C3 110.79(12) . . ?
C1 C2 H2 108.8 . . ?
C10 C2 H2 108.8 . . ?
C3 C2 H2 108.8 . . ?
C1 O2 C23 115.93(13) . . ?
N1 C3 C4 112.67(12) . . ?
N1 C3 C2 108.92(11) . . ?
C4 C3 C2 113.96(11) . . ?
N1 C3 H3 107.0 . . ?
C4 C3 H3 107.0 . . ?
C2 C3 H3 107.0 . . ?
C5 C4 C3 112.50(13) . . ?
C5 C4 H4A 109.1 . . ?
C3 C4 H4A 109.1 . . ?
C5 C4 H4B 109.1 . . ?
C3 C4 H4B 109.1 . . ?
H4A C4 H4B 107.8 . . ?
C4 C5 C6 110.69(13) . . ?
C4 C5 H5A 109.5 . . ?
C6 C5 H5A 109.5 . . ?
C4 C5 H5B 109.5 . . ?
C6 C5 H5B 109.5 . . ?
H5A C5 H5B 108.1 . . ?
C5 C6 C7 110.38(13) . . ?
C5 C6 H6A 109.6 . . ?
C7 C6 H6A 109.6 . . ?
C5 C6 H6B 109.6 . . ?
C7 C6 H6B 109.6 . . ?
H6A C6 H6B 108.1 . . ?
N1 C7 C6 114.10(12) . . ?
N1 C7 H7A 108.7 . . ?
C6 C7 H7A 108.7 . . ?
N1 C7 H7B 108.7 . . ?
C6 C7 H7B 108.7 . . ?
H7A C7 H7B 107.6 . . ?
N1 C8 C17 109.87(12) . . ?
N1 C8 C9 112.19(12) . . ?
C17 C8 C9 108.71(12) . . ?
N1 C8 H8 108.7 . . ?
C17 C8 H8 108.7 . . ?
C9 C8 H8 108.7 . . ?
C8 C9 H9A 109.5 . . ?
C8 C9 H9B 109.5 . . ?
H9A C9 H9B 109.5 . . ?
C8 C9 H9C 109.5 . . ?
H9A C9 H9C 109.5 . . ?
H9B C9 H9C 109.5 . . ?
C11 C10 C2 114.18(13) . . ?
C11 C10 H10A 108.7 . . ?
C2 C10 H10A 108.7 . . ?
C11 C10 H10B 108.7 . . ?
C2 C10 H10B 108.7 . . ?
H10A C10 H10B 107.6 . . ?
C12 C11 C16 118.45(14) . . ?
C12 C11 C10 121.30(14) . . ?
C16 C11 C10 120.24(15) . . ?
C11 C12 C13 120.75(15) . . ?
C11 C12 H12 119.6 . . ?
C13 C12 H12 119.6 . . ?
C14 C13 C12 120.32(16) . . ?
C14 C13 H13 119.8 . . ?
C12 C13 H13 119.8 . . ?
C13 C14 C15 119.63(15) . . ?
C13 C14 H14 120.2 . . ?
C15 C14 H14 120.2 . . ?
C14 C15 C16 120.23(16) . . ?
C14 C15 H15 119.9 . . ?
C16 C15 H15 119.9 . . ?
C15 C16 C11 120.61(16) . . ?
C15 C16 H16 119.7 . . ?
C11 C16 H16 119.7 . . ?
C22 C17 C18 118.70(15) . . ?
C22 C17 C8 121.32(14) . . ?
C18 C17 C8 119.94(14) . . ?
C19 C18 C17 121.02(16) . . ?
C19 C18 H18 119.5 . . ?
C17 C18 H18 119.5 . . ?
C20 C19 C18 120.05(16) . . ?
C20 C19 H19 120.0 . . ?
C18 C19 H19 120.0 . . ?
C19 C20 C21 119.88(17) . . ?
C19 C20 H20 120.1 . . ?
C21 C20 H20 120.1 . . ?
C20 C21 C22 120.03(18) . . ?
C20 C21 H21 120.0 . . ?
C22 C21 H21 120.0 . . ?
C17 C22 C21 120.33(17) . . ?
C17 C22 H22 119.8 . . ?
C21 C22 H22 119.8 . . ?
O2 C23 C24 107.37(15) . . ?
O2 C23 H23A 110.2 . . ?
C24 C23 H23A 110.2 . . ?
O2 C23 H23B 110.2 . . ?
C24 C23 H23B 110.2 . . ?
H23A C23 H23B 108.5 . . ?
C23 C24 H24A 109.5 . . ?
C23 C24 H24B 109.5 . . ?
H24A C24 H24B 109.5 . . ?
C23 C24 H24C 109.5 . . ?
H24A C24 H24C 109.5 . . ?
H24B C24 H24C 109.5 . . ?

loop_
_geom_bond_atom_site_label_1
_geom_bond_atom_site_label_2
_geom_bond_distance
_geom_bond_site_symmetry_2
_geom_bond_publ_flag
C1 O1 1.2032(19) . ?
C1 O2 1.341(2) . ?
C1 C2 1.511(2) . ?
N1 C8 1.4783(18) . ?
N1 C7 1.4787(19) . ?
N1 C3 1.4812(17) . ?
C2 C10 1.542(2) . ?
C2 C3 1.5469(19) . ?
C2 H2 1.0000 . ?
O2 C23 1.448(2) . ?
C3 C4 1.532(2) . ?
C3 H3 1.0000 . ?
C4 C5 1.519(2) . ?
C4 H4A 0.9900 . ?
C4 H4B 0.9900 . ?
C5 C6 1.529(2) . ?
C5 H5A 0.9900 . ?
C5 H5B 0.9900 . ?
C6 C7 1.531(2) . ?
C6 H6A 0.9900 . ?
C6 H6B 0.9900 . ?
C7 H7A 0.9900 . ?
C7 H7B 0.9900 . ?
C8 C17 1.517(2) . ?
C8 C9 1.532(2) . ?
C8 H8 1.0000 . ?
C9 H9A 0.9800 . ?
C9 H9B 0.9800 . ?
C9 H9C 0.9800 . ?
C10 C11 1.511(2) . ?
C10 H10A 0.9900 . ?
C10 H10B 0.9900 . ?
C11 C12 1.384(2) . ?
C11 C16 1.391(2) . ?
C12 C13 1.389(2) . ?
C12 H12 0.9500 . ?
C13 C14 1.374(2) . ?
C13 H13 0.9500 . ?
C14 C15 1.378(3) . ?
C14 H14 0.9500 . ?
C15 C16 1.389(2) . ?
C15 H15 0.9500 . ?
C16 H16 0.9500 . ?
C17 C22 1.386(2) . ?
C17 C18 1.386(2) . ?
C18 C19 1.384(2) . ?
C18 H18 0.9500 . ?
C19 C20 1.371(3) . ?
C19 H19 0.9500 . ?
C20 C21 1.385(3) . ?
C20 H20 0.9500 . ?
C21 C22 1.392(3) . ?
C21 H21 0.9500 . ?
C22 H22 0.9500 . ?
C23 C24 1.497(3) . ?
C23 H23A 0.9900 . ?
C23 H23B 0.9900 . ?
C24 H24A 0.9800 . ?
C24 H24B 0.9800 . ?
C24 H24C 0.9800 . ?

loop_
_geom_torsion_atom_site_label_1
_geom_torsion_atom_site_label_2
_geom_torsion_atom_site_label_3
_geom_torsion_atom_site_label_4
_geom_torsion
_geom_torsion_site_symmetry_1
_geom_torsion_site_symmetry_2
_geom_torsion_site_symmetry_3
_geom_torsion_site_symmetry_4
_geom_torsion_publ_flag
O1 C1 C2 C10 119.98(16) . . . . ?
O2 C1 C2 C10 -59.87(16) . . . . ?
O1 C1 C2 C3 -117.99(16) . . . . ?
O2 C1 C2 C3 62.16(15) . . . . ?
O1 C1 O2 C23 5.0(2) . . . . ?
C2 C1 O2 C23 -175.10(13) . . . . ?
C8 N1 C3 C4 71.99(15) . . . . ?
C7 N1 C3 C4 -54.33(15) . . . . ?
C8 N1 C3 C2 -160.55(12) . . . . ?
C7 N1 C3 C2 73.14(14) . . . . ?
C1 C2 C3 N1 46.91(16) . . . . ?
C10 C2 C3 N1 169.51(12) . . . . ?
C1 C2 C3 C4 173.64(13) . . . . ?
C10 C2 C3 C4 -63.76(17) . . . . ?
N1 C3 C4 C5 54.01(16) . . . . ?
C2 C3 C4 C5 -70.75(17) . . . . ?
C3 C4 C5 C6 -52.11(17) . . . . ?
C4 C5 C6 C7 51.77(17) . . . . ?
C8 N1 C7 C6 -71.22(15) . . . . ?
C3 N1 C7 C6 56.01(15) . . . . ?
C5 C6 C7 N1 -55.25(16) . . . . ?
C7 N1 C8 C17 -59.60(15) . . . . ?
C3 N1 C8 C17 174.95(12) . . . . ?
C7 N1 C8 C9 179.35(12) . . . . ?
C3 N1 C8 C9 53.90(16) . . . . ?
C1 C2 C10 C11 -53.38(18) . . . . ?
C3 C2 C10 C11 -173.75(13) . . . . ?
C2 C10 C11 C12 108.12(17) . . . . ?
C2 C10 C11 C16 -73.05(19) . . . . ?
C16 C11 C12 C13 -0.5(2) . . . . ?
C10 C11 C12 C13 178.37(15) . . . . ?
C11 C12 C13 C14 0.1(3) . . . . ?
C12 C13 C14 C15 0.4(3) . . . . ?
C13 C14 C15 C16 -0.6(3) . . . . ?
C14 C15 C16 C11 0.2(3) . . . . ?
C12 C11 C16 C15 0.3(2) . . . . ?
C10 C11 C16 C15 -178.55(15) . . . . ?
N1 C8 C17 C22 -55.58(18) . . . . ?
C9 C8 C17 C22 67.55(18) . . . . ?
N1 C8 C17 C18 126.98(15) . . . . ?
C9 C8 C17 C18 -109.90(16) . . . . ?
C22 C17 C18 C19 -0.4(2) . . . . ?
C8 C17 C18 C19 177.07(14) . . . . ?
C17 C18 C19 C20 0.2(3) . . . . ?
C18 C19 C20 C21 0.1(3) . . . . ?
C19 C20 C21 C22 -0.1(3) . . . . ?
C18 C17 C22 C21 0.4(3) . . . . ?
C8 C17 C22 C21 -177.09(16) . . . . ?
C20 C21 C22 C17 -0.1(3) . . . . ?
C1 O2 C23 C24 167.49(14) . . . . ?

loop_
_cod_related_entry_id
_cod_related_entry_database
_cod_related_entry_code
1 ChemSpider 21196870
